data_2231436
loop_
_publ_author_name
'Asiri, Abdullah M.'
'Al-Youbi, Abdulrahman O.'
'Faidallah, Hassan M.'
'Alamry, Khalid A.'
'Ng, Seik Weng'

_publ_section_title
;
 (<i>E</i>)-2-Methyl-5-(thiophen-2-ylmethylidene)cyclopentan-1-one
;
_journal_coeditor_code BT5619
_journal_issue 9
_journal_name_full 'Acta Crystallographica Section E'
_journal_page_first o2443
_journal_paper_doi 10.1107/S1600536811033708
_journal_volume 67
_journal_year 2011
_chemical_formula_iupac 'C11 H12 O S'
_chemical_formula_moiety 'C11 H12 O S'
_chemical_formula_sum 'C11 H12 O S'
_chemical_formula_weight 192.27
_chemical_name_systematic
;
(<i>E</i>)-2-Methyl-5-(thiophen-2-ylmethylidene)cyclopentan-1-one
;
_space_group_IT_number 14
_symmetry_cell_setting monoclinic
_symmetry_space_group_name_Hall '-P 2ybc'
_symmetry_space_group_name_H-M 'P 1 21/c 1'
_atom_sites_solution_hydrogens geom
_atom_sites_solution_primary direct
_atom_sites_solution_secondary difmap
_audit_creation_method SHELXL97
_cell_angle_alpha 90.00
_cell_angle_beta 100.469(4)
_cell_angle_gamma 90.00
_cell_formula_units_Z 4
_cell_length_a 12.0667(5)
_cell_length_b 11.0576(4)
_cell_length_c 7.3003(3)
_cell_measurement_reflns_used 2335
_cell_measurement_temperature 100(2)
_cell_measurement_theta_max 29.23
_cell_measurement_theta_min 2.51
_cell_volume 957.85(7)
_computing_cell_refinement 'CrysAlis PRO (Agilent, 2010)'
_computing_data_collection 'CrysAlis PRO (Agilent, 2010)'
_computing_data_reduction 'CrysAlis PRO (Agilent, 2010)'
_computing_molecular_graphics 'X-SEED (Barbour, 2001)'
_computing_publication_material 'publCIF (Westrip, 2010)'
_computing_structure_refinement 'SHELXL97 (Sheldrick, 2008)'
_computing_structure_solution 'SHELXS97 (Sheldrick, 2008)'
_diffrn_ambient_temperature 100(2)
_diffrn_detector_area_resol_mean 10.4041
_diffrn_measured_fraction_theta_full 0.965
_diffrn_measured_fraction_theta_max 0.965
_diffrn_measurement_device_type 'Agilent SuperNova Dual diffractometer with Atlas detector'
_diffrn_measurement_method \w
_diffrn_radiation_monochromator mirror
_diffrn_radiation_source 'SuperNova (Mo) X-ray Source'
_diffrn_radiation_type MoK\a
_diffrn_radiation_wavelength 0.71073
_diffrn_reflns_av_R_equivalents 0.0282
_diffrn_reflns_av_sigmaI/netI 0.0415
_diffrn_reflns_limit_h_max 15
_diffrn_reflns_limit_h_min -12
_diffrn_reflns_limit_k_max 14
_diffrn_reflns_limit_k_min -10
_diffrn_reflns_limit_l_max 9
_diffrn_reflns_limit_l_min -9
_diffrn_reflns_number 4842
_diffrn_reflns_theta_full 27.50
_diffrn_reflns_theta_max 27.50
_diffrn_reflns_theta_min 2.52
_diffrn_standards_decay_% 0
_diffrn_standards_interval_count 0
_diffrn_standards_interval_time 0
_diffrn_standards_number 0
_exptl_absorpt_coefficient_mu 0.292
_exptl_absorpt_correction_T_max 0.9714
_exptl_absorpt_correction_T_min 0.9306
_exptl_absorpt_correction_type multi-scan
_exptl_absorpt_process_details '(CrysAlis PRO; Agilent, 2010)'
_exptl_crystal_colour 'light yellow'
_exptl_crystal_density_diffrn 1.333
_exptl_crystal_density_method 'not measured'
_exptl_crystal_description prism
_exptl_crystal_F_000 408
_exptl_crystal_size_max 0.25
_exptl_crystal_size_mid 0.15
_exptl_crystal_size_min 0.10
_refine_diff_density_max 0.572
_refine_diff_density_min -0.307
_refine_ls_extinction_method none
_refine_ls_goodness_of_fit_ref 0.985
_refine_ls_hydrogen_treatment constr
_refine_ls_matrix_type full
_refine_ls_number_parameters 122
_refine_ls_number_reflns 2131
_refine_ls_number_restraints 9
_refine_ls_restrained_S_all 0.984
_refine_ls_R_factor_all 0.0513
_refine_ls_R_factor_gt 0.0409
_refine_ls_shift/su_max 0.001
_refine_ls_shift/su_mean 0.001
_refine_ls_structure_factor_coef Fsqd
_refine_ls_weighting_details 'calc w = 1/[\s^2^(Fo^2^)+(0.0433P)^2^+0.8843P] where P=(Fo^2^+2Fc^2^)/3'
_refine_ls_weighting_scheme calc
_refine_ls_wR_factor_gt 0.0962
_refine_ls_wR_factor_ref 0.1044
_reflns_number_gt 1817
_reflns_number_total 2131
_reflns_threshold_expression I>2\s(I)
_cod_data_source_file bt5619.cif
_cod_data_source_block I
_cod_original_sg_symbol_H-M 'P 21/c'
_cod_database_code 2231436
_cod_database_fobs_code 2231436

loop_
_symmetry_equiv_pos_as_xyz
'x, y, z'
'-x, y+1/2, -z+1/2'
'-x, -y, -z'
'x, -y-1/2, z-1/2'

loop_
_atom_site_type_symbol
_atom_site_label
_atom_site_fract_x
_atom_site_fract_y
_atom_site_fract_z
_atom_site_U_iso_or_equiv
_atom_site_adp_type
_atom_site_calc_flag
_atom_site_refinement_flags
_atom_site_occupancy
_atom_site_symmetry_multiplicity
_atom_site_disorder_assembly
_atom_site_disorder_group
S S1 0.46249(4) 0.03090(4) 0.23692(6) 0.01813(15) Uani d . 1 1 . .
O O1 0.83453(11) 0.32223(13) 0.2085(2) 0.0294(4) Uani d . 1 1 A .
C C1 0.32149(16) 0.06255(19) 0.1851(3) 0.0207(4) Uani d . 1 1 . .
H H1 0.2639 0.0080 0.2046 0.025 Uiso calc R 1 1 . .
C C2 0.30192(15) 0.17578(18) 0.1124(3) 0.0207(4) Uani d . 1 1 . .
H H2 0.2287 0.2089 0.0749 0.025 Uiso calc R 1 1 . .
C C3 0.40176(14) 0.23853(17) 0.0985(2) 0.0172(4) Uani d . 1 1 . .
H H3 0.4028 0.3183 0.0504 0.021 Uiso calc R 1 1 . .
C C4 0.49807(15) 0.17173(16) 0.1624(2) 0.0162(4) Uani d . 1 1 . .
C C5 0.61209(15) 0.21367(17) 0.1727(3) 0.0170(4) Uani d . 1 1 . .
H H5 0.6195 0.2946 0.1330 0.020 Uiso calc R 1 1 . .
C C6 0.70943(15) 0.15444(17) 0.2306(3) 0.0181(4) Uani d . 1 1 A .
C C7 0.81999(16) 0.21558(19) 0.2394(3) 0.0245(4) Uani d D 1 1 . .
C C8 0.91401(17) 0.1245(2) 0.3085(3) 0.0251(7) Uani d PDU 0.899(8) 1 A 1
H H8 0.9358 0.1353 0.4463 0.030 Uiso calc PR 0.899(8) 1 A 1
C C8' 0.8943(7) 0.1127(8) 0.187(2) 0.0251(7) Uani d PD 0.10 1 A 2
H H8' 0.8730 0.1011 0.0492 0.030 Uiso calc PR 0.101(8) 1 A 2
C C9 0.85457(16) 0.00382(19) 0.2756(3) 0.0286(5) Uani d D 1 1 . .
H H9A 0.8895 -0.0559 0.3697 0.034 Uiso calc PR 0.899(8) 1 A 1
H H9B 0.8595 -0.0275 0.1503 0.034 Uiso calc PR 0.899(8) 1 A 1
H H9C 0.9009 -0.0091 0.4006 0.034 Uiso calc PR 0.101(8) 1 A 2
H H9D 0.8609 -0.0687 0.1988 0.034 Uiso calc PR 0.101(8) 1 A 2
C C10 0.73056(16) 0.02545(17) 0.2918(3) 0.0197(4) Uani d . 1 1 A .
H H10A 0.6799 -0.0303 0.2097 0.024 Uiso calc R 1 1 . .
H H10B 0.7193 0.0143 0.4217 0.024 Uiso calc R 1 1 . .
C C11 1.01808(16) 0.1430(2) 0.2272(3) 0.0321(5) Uani d D 1 1 . .
H H11A 1.0501 0.2228 0.2636 0.048 Uiso calc PR 0.899(8) 1 A 1
H H11B 0.9989 0.1381 0.0911 0.048 Uiso calc PR 0.899(8) 1 A 1
H H11C 1.0734 0.0802 0.2738 0.048 Uiso calc PR 0.899(8) 1 A 1
H H11D 1.0276 0.2304 0.2461 0.048 Uiso calc PR 0.101(8) 1 A 2
H H11E 1.0528 0.1179 0.1219 0.048 Uiso calc PR 0.101(8) 1 A 2
H H11F 1.0544 0.1004 0.3400 0.048 Uiso calc PR 0.101(8) 1 A 2

loop_
_atom_site_aniso_label
_atom_site_aniso_U_11
_atom_site_aniso_U_22
_atom_site_aniso_U_33
_atom_site_aniso_U_12
_atom_site_aniso_U_13
_atom_site_aniso_U_23
S1 0.0192(2) 0.0158(2) 0.0198(3) -0.00094(17) 0.00467(18) 0.00170(18)
O1 0.0229(7) 0.0190(7) 0.0480(10) -0.0013(6) 0.0112(7) 0.0039(7)
C1 0.0185(9) 0.0236(10) 0.0199(9) -0.0038(8) 0.0035(7) -0.0029(8)
C2 0.0170(9) 0.0231(10) 0.0210(10) 0.0008(8) 0.0007(7) -0.0021(8)
C3 0.0192(9) 0.0165(9) 0.0151(9) -0.0006(7) 0.0012(7) -0.0008(7)
C4 0.0197(9) 0.0138(9) 0.0158(9) 0.0000(7) 0.0047(7) 0.0003(7)
C5 0.0200(9) 0.0129(9) 0.0196(9) -0.0007(7) 0.0081(7) 0.0008(7)
C6 0.0191(9) 0.0159(9) 0.0205(9) -0.0012(7) 0.0069(7) -0.0027(8)
C7 0.0201(9) 0.0197(10) 0.0361(12) 0.0016(8) 0.0114(8) 0.0011(9)
C8 0.0195(11) 0.0234(12) 0.0330(14) 0.0011(9) 0.0060(9) 0.0006(10)
C8' 0.0195(11) 0.0234(12) 0.0330(14) 0.0011(9) 0.0060(9) 0.0006(10)
C9 0.0195(9) 0.0220(10) 0.0413(13) 0.0022(8) -0.0023(9) 0.0031(10)
C10 0.0215(9) 0.0154(9) 0.0222(10) 0.0007(7) 0.0044(7) 0.0010(8)
C11 0.0176(9) 0.0309(12) 0.0485(14) 0.0040(9) 0.0074(9) 0.0030(11)

loop_
_atom_type_symbol
_atom_type_description
_atom_type_scat_dispersion_real
_atom_type_scat_dispersion_imag
_atom_type_scat_source
C C 0.0033 0.0016 'International Tables Vol C Tables 4.2.6.8 and 6.1.1.4'
H H 0.0000 0.0000 'International Tables Vol C Tables 4.2.6.8 and 6.1.1.4'
O O 0.0106 0.0060 'International Tables Vol C Tables 4.2.6.8 and 6.1.1.4'
S S 0.1246 0.1234 'International Tables Vol C Tables 4.2.6.8 and 6.1.1.4'

loop_
_geom_angle_atom_site_label_1
_geom_angle_atom_site_label_2
_geom_angle_atom_site_label_3
_geom_angle
C1 S1 C4 92.29(9)
C2 C1 S1 111.64(14)
C2 C1 H1 124.2
S1 C1 H1 124.2
C1 C2 C3 112.96(17)
C1 C2 H2 123.5
C3 C2 H2 123.5
C4 C3 C2 112.91(17)
C4 C3 H3 123.5
C2 C3 H3 123.5
C3 C4 C5 125.52(17)
C3 C4 S1 110.19(13)
C5 C4 S1 124.24(14)
C6 C5 C4 129.13(17)
C6 C5 H5 115.4
C4 C5 H5 115.4
C5 C6 C7 121.20(17)
C5 C6 C10 130.35(17)
C7 C6 C10 108.45(16)
O1 C7 C6 126.17(18)
O1 C7 C8 125.02(18)
C6 C7 C8 108.67(17)
O1 C7 C8' 124.0(4)
C6 C7 C8' 102.2(4)
C11 C8 C9 117.7(2)
C11 C8 C7 113.82(19)
C9 C8 C7 103.08(16)
C11 C8 H8 107.2
C9 C8 H8 107.2
C7 C8 H8 107.2
C9 C8' C11 118.8(8)
C9 C8' C7 104.0(6)
C11 C8' C7 112.9(7)
C9 C8' H8' 106.8
C11 C8' H8' 106.8
C7 C8' H8' 106.8
C8' C9 C10 107.6(3)
C8 C9 C10 106.86(17)
C8 C9 H9A 110.3
C10 C9 H9A 110.3
C8' C9 H9B 78.6
C8 C9 H9B 110.3
C10 C9 H9B 110.3
H9A C9 H9B 108.6
C8' C9 H9C 110.2
C10 C9 H9C 110.2
C8' C9 H9D 110.2
C10 C9 H9D 110.2
H9C C9 H9D 108.5
C6 C10 C9 103.84(15)
C6 C10 H10A 111.0
C9 C10 H10A 111.0
C6 C10 H10B 111.0
C9 C10 H10B 111.0
H10A C10 H10B 109.0
C8 C11 H11A 109.5
C8 C11 H11B 109.5
H11A C11 H11B 109.5
C8 C11 H11C 109.5
C8' C11 H11C 119.9
H11A C11 H11C 109.5
H11B C11 H11C 109.5
C8' C11 H11D 109.5
H11B C11 H11D 101.3
C8' C11 H11E 109.5
H11A C11 H11E 105.3
H11D C11 H11E 109.5
C8' C11 H11F 109.5
H11D C11 H11F 109.5
H11E C11 H11F 109.5

loop_
_geom_bond_atom_site_label_1
_geom_bond_atom_site_label_2
_geom_bond_distance
S1 C1 1.7107(19)
S1 C4 1.7293(18)
O1 C7 1.219(2)
C1 C2 1.364(3)
C1 H1 0.9500
C2 C3 1.410(3)
C2 H2 0.9500
C3 C4 1.384(3)
C3 H3 0.9500
C4 C5 1.441(2)
C5 C6 1.344(3)
C5 H5 0.9500
C6 C7 1.487(3)
C6 C10 1.503(3)
C7 C8 1.533(3)
C7 C8' 1.539(9)
C8 C11 1.497(3)
C8 C9 1.513(3)
C8 H8 1.0000
C8' C9 1.487(9)
C8' C11 1.506(9)
C8' H8' 1.0000
C9 C10 1.541(3)
C9 H9A 0.9900
C9 H9B 0.9900
C9 H9C 0.9900
C9 H9D 0.9900
C10 H10A 0.9900
C10 H10B 0.9900
C11 H11A 0.9800
C11 H11B 0.9800
C11 H11C 0.9800
C11 H11D 0.9800
C11 H11E 0.9800
C11 H11F 0.9800

loop_
_geom_torsion_atom_site_label_1
_geom_torsion_atom_site_label_2
_geom_torsion_atom_site_label_3
_geom_torsion_atom_site_label_4
_geom_torsion
C4 S1 C1 C2 0.45(16)
S1 C1 C2 C3 -0.2(2)
C1 C2 C3 C4 -0.2(2)
C2 C3 C4 C5 -177.31(17)
C2 C3 C4 S1 0.5(2)
C1 S1 C4 C3 -0.56(15)
C1 S1 C4 C5 177.32(16)
C3 C4 C5 C6 -179.18(19)
S1 C4 C5 C6 3.3(3)
C4 C5 C6 C7 -177.08(18)
C4 C5 C6 C10 3.9(3)
C5 C6 C7 O1 4.8(3)
C10 C6 C7 O1 -176.0(2)
C5 C6 C7 C8 -179.48(18)
C10 C6 C7 C8 -0.3(2)
C5 C6 C7 C8' -145.3(6)
C10 C6 C7 C8' 33.9(6)
O1 C7 C8 C11 -37.2(3)
C6 C7 C8 C11 146.97(19)
C8' C7 C8 C11 63.0(6)
O1 C7 C8 C9 -165.9(2)
C6 C7 C8 C9 18.3(2)
C8' C7 C8 C9 -65.7(5)
O1 C7 C8' C9 172.1(4)
C6 C7 C8' C9 -36.9(9)
C8 C7 C8' C9 68.5(8)
O1 C7 C8' C11 42.1(12)
C6 C7 C8' C11 -167.0(7)
C8 C7 C8' C11 -61.6(8)
C11 C8' C9 C8 59.1(9)
C7 C8' C9 C8 -67.4(8)
C11 C8' C9 C10 153.4(7)
C7 C8' C9 C10 27.0(9)
C11 C8 C9 C8' -58.8(6)
C7 C8 C9 C8' 67.4(6)
C11 C8 C9 C10 -155.4(2)
C7 C8 C9 C10 -29.2(2)
C5 C6 C10 C9 161.5(2)
C7 C6 C10 C9 -17.6(2)
C8' C9 C10 C6 -6.5(7)
C8 C9 C10 C6 29.4(2)
C9 C8 C11 C8' 57.6(6)
C7 C8 C11 C8' -63.1(6)
C9 C8' C11 C8 -60.2(9)
C7 C8' C11 C8 61.9(8)
